data_7051060
loop_
_publ_author_name
'Rice, Craig R.'
'Guerrero, Ana'
'Bell, Z\"oe R.'
'Paul, Rowena L.'
'Motson, Graham R.'
'Jeffery, John C.'
'Ward, Michael D.'

_publ_section_title
;
 New hybrid ditopic ligands containing fused phenanthroline and crown
 ether units
;
_journal_issue 2
_journal_name_full 'New Journal of Chemistry'
_journal_page_first 185
_journal_paper_doi 10.1039/b008378j
_journal_volume 25
_journal_year 2001
_chemical_formula_sum 'C44 H45 Cl2 F0 N7 Na0 O14 P0 Ru'
_chemical_formula_weight 1067.84
_chemical_name_systematic
; 
 ? 
;
_space_group_IT_number 4
_symmetry_cell_setting monoclinic
_symmetry_space_group_name_Hall 'P 2yb'
_symmetry_space_group_name_H-M 'P 1 21 1'
_atom_sites_solution_hydrogens geom
_atom_sites_solution_primary direct
_atom_sites_solution_secondary difmap
_audit_creation_method SHELXL-97
_cell_angle_alpha 90.00(3)
_cell_angle_beta 107.04(3)
_cell_angle_gamma 90.00(2)
_cell_formula_units_Z 2
_cell_length_a 12.748(4)
_cell_length_b 13.181(4)
_cell_length_c 13.847(4)
_cell_measurement_temperature 173(2)
_cell_volume 2224.6(12)
_computing_structure_refinement 'SHELXL-97 (Sheldrick, 1997)'
_computing_structure_solution 'SHELXS-97 (Sheldrick, 1997)'
_diffrn_ambient_temperature 173(2)
_diffrn_measured_fraction_theta_full 0.993
_diffrn_measured_fraction_theta_max 0.993
_diffrn_measurement_device 'Siemens SMART Area Detector'
_diffrn_measurement_method '\w rotation with narrow frames (0.3 degrees)'
_diffrn_radiation_monochromator graphite
_diffrn_radiation_source 'fine-focus sealed tube'
_diffrn_radiation_type MoK\a
_diffrn_radiation_wavelength 0.71073
_diffrn_reflns_av_R_equivalents 0.0341
_diffrn_reflns_av_sigmaI/netI 0.0701
_diffrn_reflns_limit_h_max 16
_diffrn_reflns_limit_h_min -16
_diffrn_reflns_limit_k_max 17
_diffrn_reflns_limit_k_min -16
_diffrn_reflns_limit_l_max 18
_diffrn_reflns_limit_l_min -14
_diffrn_reflns_number 14570
_diffrn_reflns_theta_full 27.56
_diffrn_reflns_theta_max 27.56
_diffrn_reflns_theta_min 1.54
_exptl_absorpt_coefficient_mu 0.550
_exptl_absorpt_correction_T_max 0.90
_exptl_absorpt_correction_T_min 0.85
_exptl_absorpt_correction_type 'Empirical, pseudo-azimuthal scan (SADABS)'
_exptl_crystal_colour orange
_exptl_crystal_density_diffrn 1.594
_exptl_crystal_density_method 'not measured'
_exptl_crystal_description block
_exptl_crystal_F_000 1096
_exptl_crystal_size_max 0.3
_exptl_crystal_size_mid 0.3
_exptl_crystal_size_min 0.2
_refine_diff_density_max 0.511
_refine_diff_density_min -1.005
_refine_diff_density_rms 0.098
_refine_ls_abs_structure_details 'Flack H D (1983), Acta Cryst. A39, 876-881'
_refine_ls_abs_structure_Flack 0.71(4)
_refine_ls_extinction_method none
_refine_ls_goodness_of_fit_ref 1.025
_refine_ls_hydrogen_treatment mixed
_refine_ls_matrix_type full
_refine_ls_number_parameters 615
_refine_ls_number_reflns 9568
_refine_ls_number_restraints 37
_refine_ls_restrained_S_all 1.034
_refine_ls_R_factor_all 0.0795
_refine_ls_R_factor_gt 0.0550
_refine_ls_shift/su_max 0.062
_refine_ls_shift/su_mean 0.009
_refine_ls_structure_factor_coef Fsqd
_refine_ls_weighting_details 'calc w=1/[\s^2^(Fo^2^)+(0.0887P)^2^+0.0000P] where P=(Fo^2^+2Fc^2^)/3'
_refine_ls_weighting_scheme calc
_refine_ls_wR_factor_gt 0.1326
_refine_ls_wR_factor_ref 0.1469
_reflns_number_gt 7471
_reflns_number_total 9568
_reflns_threshold_expression >2sigma(I)
_cod_data_source_file b008378j.txt
_cod_data_source_block spoons
_cod_original_cell_volume 2224.6(11)
_cod_original_sg_symbol_H-M P2(1)
_cod_database_code 7051060

loop_
_symmetry_equiv_pos_as_xyz
'x, y, z'
'-x, y+1/2, -z'

loop_
_atom_site_label
_atom_site_type_symbol
_atom_site_fract_x
_atom_site_fract_y
_atom_site_fract_z
_atom_site_U_iso_or_equiv
_atom_site_adp_type
_atom_site_occupancy
_atom_site_symmetry_multiplicity
_atom_site_calc_flag
_atom_site_refinement_flags
_atom_site_disorder_assembly
_atom_site_disorder_group
Ru1 Ru 1.64130(3) -2.12734(4) 1.23276(3) 0.02850(11) Uani 1 1 d . . .
O72 O 1.1819(3) -1.9419(3) 0.9407(3) 0.0428(10) Uani 1 1 d . . .
O75 O 1.0065(4) -1.7997(4) 0.8638(4) 0.0524(12) Uani 1 1 d . . .
O78 O 0.7882(4) -1.8077(5) 0.7221(5) 0.0703(19) Uani 1 1 d . . .
O81 O 0.7500(4) -1.9899(4) 0.6196(4) 0.0555(13) Uani 1 1 d . . .
O84 O 0.9486(4) -2.1055(4) 0.7435(4) 0.0598(15) Uani 1 1 d . . .
O87 O 1.1495(3) -2.1546(3) 0.9065(3) 0.0399(11) Uani 1 1 d . . .
N11 N 1.7153(4) -2.0972(3) 1.1235(3) 0.0297(11) Uani 1 1 d . . .
N21 N 1.7677(4) -2.0350(4) 1.3094(4) 0.0311(11) Uani 1 1 d . . .
N31 N 1.5873(4) -2.1622(4) 1.3557(4) 0.0355(12) Uani 1 1 d . . .
N41 N 1.7357(4) -2.2527(4) 1.2910(4) 0.0325(12) Uani 1 1 d . . .
N51 N 1.5342(4) -2.0101(4) 1.1763(4) 0.0336(12) Uani 1 1 d . . .
N61 N 1.5114(4) -2.2082(4) 1.1392(4) 0.0328(11) Uani 1 1 d . . .
C12 C 1.8115(5) -2.0439(4) 1.1542(4) 0.0314(12) Uani 1 1 d . . .
C13 C 1.8745(5) -2.0270(5) 1.0899(5) 0.0406(14) Uani 1 1 d . . .
H13A H 1.9418 -1.9909 1.1130 0.049 Uiso 1 1 calc R . .
C14 C 1.8395(6) -2.0626(6) 0.9925(5) 0.0480(16) Uani 1 1 d . . .
H14B H 1.8836 -2.0533 0.9485 0.058 Uiso 1 1 calc R . .
C15 C 1.7404(5) -2.1119(6) 0.9592(4) 0.0415(17) Uani 1 1 d . . .
H15A H 1.7137 -2.1343 0.8912 0.050 Uiso 1 1 calc R . .
C16 C 1.6802(4) -2.1285(7) 1.0261(4) 0.0357(10) Uani 1 1 d . . .
H16A H 1.6119 -2.1630 1.0030 0.043 Uiso 1 1 calc R . .
C22 C 1.8405(5) -2.0072(5) 1.2597(5) 0.0347(14) Uani 1 1 d . . .
C23 C 1.9276(5) -1.9443(5) 1.3023(5) 0.0424(15) Uani 1 1 d . . .
H23A H 1.9767 -1.9257 1.2653 0.051 Uiso 1 1 calc R . .
C24 C 1.9435(5) -1.9082(5) 1.3991(5) 0.0441(15) Uani 1 1 d . . .
H24A H 2.0032 -1.8641 1.4289 0.053 Uiso 1 1 calc R . .
C25 C 1.8728(5) -1.9362(5) 1.4519(5) 0.0440(15) Uani 1 1 d . . .
H25A H 1.8823 -1.9121 1.5186 0.053 Uiso 1 1 calc R . .
C26 C 1.7857(5) -2.0013(5) 1.4050(5) 0.0371(13) Uani 1 1 d . . .
H26A H 1.7374 -2.0226 1.4420 0.045 Uiso 1 1 calc R . .
C32 C 1.6346(5) -2.2422(5) 1.4106(4) 0.0372(13) Uani 1 1 d . . .
C33 C 1.6060(5) -2.2712(6) 1.4969(5) 0.0510(17) Uani 1 1 d . . .
H33A H 1.6400 -2.3283 1.5354 0.061 Uiso 1 1 calc R . .
C34 C 1.5300(6) -2.2173(7) 1.5247(6) 0.057(2) Uani 1 1 d . . .
H34A H 1.5108 -2.2361 1.5836 0.068 Uiso 1 1 calc R . .
C35 C 1.4796(5) -2.1351(9) 1.4686(5) 0.0532(16) Uani 1 1 d . . .
H35A H 1.4255 -2.0973 1.4878 0.064 Uiso 1 1 calc R . .
C36 C 1.5089(5) -2.1090(5) 1.3849(5) 0.0427(17) Uani 1 1 d . . .
H36A H 1.4743 -2.0526 1.3456 0.051 Uiso 1 1 calc R . .
C42 C 1.7183(5) -2.2935(5) 1.3744(4) 0.0358(13) Uani 1 1 d . . .
C43 C 1.7765(6) -2.3773(5) 1.4199(5) 0.0453(15) Uani 1 1 d . . .
H43A H 1.7624 -2.4061 1.4778 0.054 Uiso 1 1 calc R . .
C44 C 1.8545(5) -2.4195(5) 1.3821(5) 0.0459(15) Uani 1 1 d . . .
H44A H 1.8940 -2.4779 1.4132 0.055 Uiso 1 1 calc R . .
C45 C 1.8754(5) -2.3768(5) 1.2985(5) 0.0433(15) Uani 1 1 d . . .
H45A H 1.9306 -2.4034 1.2721 0.052 Uiso 1 1 calc R . .
C46 C 1.8128(5) -2.2936(5) 1.2546(5) 0.0362(14) Uani 1 1 d . . .
H46A H 1.8251 -2.2643 1.1961 0.043 Uiso 1 1 calc R . .
C52 C 1.4397(5) -2.0410(5) 1.1067(4) 0.0332(12) Uani 1 1 d . . .
C53 C 1.3557(5) -1.9741(5) 1.0566(5) 0.0360(13) Uani 1 1 d . . .
C54 C 1.3725(6) -1.8701(5) 1.0803(6) 0.0482(17) Uani 1 1 d . . .
H54A H 1.3178 -1.8219 1.0485 0.058 Uiso 1 1 calc R . .
C55 C 1.4668(6) -1.8392(5) 1.1485(6) 0.0525(18) Uani 1 1 d . . .
H55A H 1.4787 -1.7693 1.1647 0.063 Uiso 1 1 calc R . .
C56 C 1.5466(5) -1.9113(5) 1.1948(5) 0.0450(15) Uani 1 1 d . . .
H56A H 1.6127 -1.8883 1.2417 0.054 Uiso 1 1 calc R . .
C62 C 1.4267(4) -2.1465(4) 1.0874(4) 0.0291(13) Uani 1 1 d . . .
C63 C 1.3308(5) -2.1839(5) 1.0184(4) 0.0343(12) Uani 1 1 d . . .
C64 C 1.3239(5) -2.2898(5) 1.0016(5) 0.0403(15) Uani 1 1 d . . .
H64A H 1.2611 -2.3189 0.9550 0.048 Uiso 1 1 calc R . .
C65 C 1.4096(5) -2.3497(5) 1.0538(5) 0.0418(15) Uani 1 1 d . . .
H65A H 1.4057 -2.4209 1.0428 0.050 Uiso 1 1 calc R . .
C66 C 1.5025(5) -2.3083(4) 1.1227(5) 0.0384(14) Uani 1 1 d . . .
H66A H 1.5603 -2.3519 1.1584 0.046 Uiso 1 1 calc R . .
C71 C 1.2584(5) -2.0126(5) 0.9882(5) 0.0340(12) Uani 1 1 d . . .
C73 C 1.0732(5) -1.9530(5) 0.9511(5) 0.0403(14) Uani 1 1 d . . .
H73A H 1.0766 -1.9919 1.0130 0.048 Uiso 1 1 calc R . .
H73B H 1.0261 -1.9906 0.8924 0.048 Uiso 1 1 calc R . .
C74 C 1.0248(6) -1.8486(5) 0.9569(5) 0.0482(16) Uani 1 1 d . . .
H74A H 0.9548 -1.8553 0.9737 0.058 Uiso 1 1 calc R . .
H74B H 1.0761 -1.8081 1.0106 0.058 Uiso 1 1 calc R . .
C76 C 0.9277(6) -1.7192(6) 0.8438(8) 0.068(2) Uani 1 1 d . . .
H76A H 0.9403 -1.6754 0.7901 0.081 Uiso 1 1 calc R . .
H76B H 0.9405 -1.6773 0.9055 0.081 Uiso 1 1 calc R . .
C77 C 0.8118(7) -1.7523(7) 0.8122(7) 0.070(2) Uani 1 1 d . . .
H77A H 0.7974 -1.7948 0.8658 0.084 Uiso 1 1 calc R . .
H77B H 0.7633 -1.6921 0.8025 0.084 Uiso 1 1 calc R . .
C79 C 0.6820(6) -1.8499(7) 0.7024(6) 0.060(2) Uani 1 1 d . . .
H79A H 0.6258 -1.7957 0.6893 0.072 Uiso 1 1 calc R . .
H79B H 0.6764 -1.8910 0.7605 0.072 Uiso 1 1 calc R . .
C80 C 0.6667(7) -1.9154(7) 0.6104(6) 0.061(2) Uani 1 1 d . . .
H80A H 0.5949 -1.9502 0.5960 0.073 Uiso 1 1 calc R . .
H80B H 0.6644 -1.8713 0.5520 0.073 Uiso 1 1 calc R . .
C82 C 0.7572(7) -2.0617(7) 0.6956(6) 0.064(2) Uani 1 1 d . . .
H82A H 0.6849 -2.0944 0.6855 0.077 Uiso 1 1 calc R . .
H82B H 0.7779 -2.0277 0.7623 0.077 Uiso 1 1 calc R . .
C83 C 0.8396(6) -2.1390(9) 0.6935(6) 0.072(2) Uani 1 1 d . . .
H83A H 0.8243 -2.2015 0.7267 0.087 Uiso 1 1 calc R . .
H83B H 0.8338 -2.1558 0.6225 0.087 Uiso 1 1 calc R . .
C85 C 1.0286(6) -2.1800(6) 0.7409(6) 0.058(2) Uani 1 1 d . . .
H85A H 1.0274 -2.1925 0.6701 0.069 Uiso 1 1 calc R . .
H85B H 1.0111 -2.2445 0.7693 0.069 Uiso 1 1 calc R . .
C86 C 1.1396(5) -2.1451(6) 0.8002(5) 0.0491(18) Uani 1 1 d . . .
H86A H 1.1964 -2.1867 0.7833 0.059 Uiso 1 1 calc R . .
H86B H 1.1503 -2.0734 0.7837 0.059 Uiso 1 1 calc R . .
C88 C 1.2451(4) -2.1142(6) 0.9691(4) 0.0345(14) Uani 1 1 d . . .
N101 N 1.9862(7) -1.1773(6) 1.4628(6) 0.075(2) Uani 1 1 d . . .
C100 C 2.1867(8) -1.1516(9) 1.4654(9) 0.100(4) Uani 1 1 d . . .
H10A H 2.2158 -1.2149 1.4464 0.150 Uiso 1 1 calc R . .
H10B H 2.2305 -1.1316 1.5335 0.150 Uiso 1 1 calc R . .
H10C H 2.1902 -1.0981 1.4173 0.150 Uiso 1 1 calc R . .
C101 C 2.0726(8) -1.1669(6) 1.4641(6) 0.059(2) Uani 1 1 d . . .
Cl1 Cl 1.57309(19) -1.57258(19) 1.25641(18) 0.0702(6) Uani 1 1 d . . .
O11 O 1.4799(10) -1.5908(8) 1.1969(12) 0.262(10) Uani 1 1 d . . .
O12 O 1.5664(8) -1.5025(7) 1.3260(8) 0.140(4) Uani 1 1 d . . .
O13 O 1.6183(16) -1.5339(12) 1.1884(12) 0.266(11) Uani 1 1 d . . .
O14 O 1.6309(6) -1.6601(5) 1.2990(5) 0.086(2) Uani 1 1 d . . .
Cl2 Cl 0.7805(4) -2.4368(4) 0.7349(3) 0.1308(15) Uani 1 1 d D . .
O21 O 0.7273(15) -2.5182(12) 0.7468(16) 0.362(17) Uani 1 1 d DU . .
O22 O 0.6908(15) -2.375(2) 0.716(2) 0.51(3) Uani 1 1 d DU . .
O23 O 0.8632(6) -2.4355(11) 0.8124(5) 0.169(6) Uani 1 1 d DU . .
O24 O 0.8125(6) -2.4189(8) 0.6557(5) 0.116(3) Uani 1 1 d DU . .

loop_
_atom_site_aniso_label
_atom_site_aniso_U_11
_atom_site_aniso_U_22
_atom_site_aniso_U_33
_atom_site_aniso_U_23
_atom_site_aniso_U_13
_atom_site_aniso_U_12
Ru1 0.02386(17) 0.02798(18) 0.03195(19) 0.0006(3) 0.00552(13) -0.0030(2)
O72 0.032(2) 0.044(3) 0.052(3) 0.016(2) 0.0111(19) 0.0047(18)
O75 0.040(3) 0.059(3) 0.057(3) 0.010(2) 0.011(2) 0.018(2)
O78 0.033(3) 0.088(5) 0.073(4) -0.025(3) -0.011(3) 0.021(3)
O81 0.055(3) 0.071(3) 0.038(3) 0.006(2) 0.010(2) 0.018(3)
O84 0.054(3) 0.048(4) 0.057(3) -0.009(2) -0.016(2) 0.008(2)
O87 0.0275(19) 0.048(3) 0.036(2) 0.0003(17) -0.0041(15) -0.0070(16)
N11 0.030(2) 0.026(3) 0.030(2) 0.0054(16) 0.0035(18) 0.0001(16)
N21 0.029(3) 0.028(3) 0.033(3) 0.000(2) 0.006(2) -0.003(2)
N31 0.028(2) 0.039(3) 0.039(3) -0.006(2) 0.009(2) -0.0106(19)
N41 0.034(3) 0.027(3) 0.034(3) -0.001(2) 0.006(2) -0.009(2)
N51 0.030(3) 0.030(3) 0.039(3) 0.004(2) 0.006(2) -0.004(2)
N61 0.033(3) 0.030(3) 0.035(3) 0.001(2) 0.008(2) -0.005(2)
C12 0.031(3) 0.023(3) 0.037(3) 0.004(2) 0.004(2) -0.004(2)
C13 0.035(3) 0.047(4) 0.040(3) 0.005(3) 0.010(3) -0.013(3)
C14 0.045(4) 0.059(4) 0.042(4) 0.000(3) 0.016(3) -0.016(3)
C15 0.050(3) 0.043(5) 0.031(3) 0.003(3) 0.010(2) -0.010(3)
C16 0.038(2) 0.031(2) 0.034(2) 0.001(4) 0.0035(19) -0.003(4)
C22 0.026(3) 0.036(3) 0.037(3) 0.009(3) 0.003(2) -0.005(2)
C23 0.037(3) 0.050(4) 0.035(3) -0.002(3) 0.003(3) -0.016(3)
C24 0.042(3) 0.040(4) 0.043(4) -0.002(3) 0.001(3) -0.014(3)
C25 0.045(4) 0.045(4) 0.037(3) -0.010(3) 0.005(3) -0.005(3)
C26 0.030(3) 0.037(3) 0.044(3) -0.008(3) 0.010(3) -0.001(3)
C32 0.029(3) 0.047(4) 0.031(3) 0.005(3) 0.002(2) -0.011(3)
C33 0.038(3) 0.079(5) 0.034(3) 0.002(3) 0.008(3) -0.011(3)
C34 0.054(4) 0.080(6) 0.045(4) -0.005(4) 0.026(3) -0.025(4)
C35 0.039(3) 0.069(5) 0.056(4) -0.007(5) 0.021(3) -0.007(5)
C36 0.035(3) 0.037(5) 0.058(4) 0.000(3) 0.016(3) -0.008(3)
C42 0.040(3) 0.036(3) 0.028(3) 0.004(2) 0.005(2) -0.009(3)
C43 0.049(4) 0.045(4) 0.037(3) 0.012(3) 0.006(3) 0.005(3)
C44 0.045(4) 0.042(4) 0.042(4) 0.006(3) -0.001(3) 0.008(3)
C45 0.040(3) 0.037(3) 0.049(4) -0.002(3) 0.007(3) 0.006(3)
C46 0.033(3) 0.040(4) 0.031(3) -0.001(3) 0.002(2) 0.003(3)
C52 0.026(3) 0.035(3) 0.037(3) 0.001(3) 0.006(2) -0.003(2)
C53 0.025(3) 0.032(3) 0.049(4) 0.004(3) 0.008(3) 0.002(2)
C54 0.037(4) 0.033(4) 0.069(5) 0.010(3) 0.006(3) 0.009(3)
C55 0.056(4) 0.022(3) 0.076(5) -0.001(3) 0.013(4) 0.003(3)
C56 0.030(3) 0.038(3) 0.059(4) -0.007(3) 0.001(3) -0.003(3)
C62 0.030(2) 0.026(4) 0.030(2) 0.002(2) 0.0070(19) -0.002(2)
C63 0.031(3) 0.036(3) 0.034(3) -0.007(2) 0.007(2) -0.007(2)
C64 0.034(3) 0.037(3) 0.046(4) -0.003(3) 0.006(3) -0.013(3)
C65 0.041(4) 0.025(3) 0.055(4) -0.002(3) 0.008(3) -0.009(3)
C66 0.043(3) 0.028(3) 0.044(4) 0.002(3) 0.011(3) -0.003(3)
C71 0.027(3) 0.034(3) 0.040(3) 0.007(3) 0.008(2) -0.001(2)
C73 0.033(3) 0.047(4) 0.042(3) 0.002(3) 0.012(3) 0.001(3)
C74 0.046(4) 0.052(4) 0.050(4) -0.002(3) 0.021(3) 0.000(3)
C76 0.040(4) 0.053(5) 0.102(7) -0.012(4) 0.006(4) 0.002(3)
C77 0.047(5) 0.075(6) 0.078(6) -0.015(5) 0.005(4) 0.020(4)
C79 0.033(4) 0.101(7) 0.041(4) -0.012(4) 0.003(3) 0.008(4)
C80 0.054(4) 0.076(6) 0.051(4) 0.015(4) 0.011(4) 0.017(4)
C82 0.060(5) 0.072(5) 0.053(5) 0.015(4) 0.004(4) -0.006(4)
C83 0.059(4) 0.075(7) 0.063(4) 0.002(5) -0.014(3) -0.006(5)
C85 0.068(5) 0.046(4) 0.045(4) -0.009(3) -0.006(3) 0.009(4)
C86 0.050(3) 0.050(5) 0.042(3) -0.002(3) 0.006(3) 0.004(3)
C88 0.030(2) 0.037(4) 0.034(3) 0.003(3) 0.0054(19) -0.004(3)
N101 0.076(5) 0.061(4) 0.085(6) -0.002(4) 0.016(4) 0.003(4)
C100 0.078(6) 0.114(11) 0.114(8) -0.034(7) 0.039(6) -0.021(6)
C101 0.070(5) 0.045(4) 0.054(5) -0.002(3) 0.005(4) -0.002(4)
Cl1 0.0642(13) 0.0703(14) 0.0719(14) 0.0008(11) 0.0132(11) -0.0057(11)
O11 0.161(9) 0.129(10) 0.342(18) -0.126(11) -0.166(11) 0.058(8)
O12 0.153(8) 0.120(7) 0.158(8) -0.085(7) 0.065(7) -0.034(6)
O13 0.41(2) 0.249(15) 0.252(14) 0.187(13) 0.279(16) 0.235(16)
O14 0.075(4) 0.070(5) 0.097(5) 0.024(3) -0.001(4) 0.000(3)
Cl2 0.145(4) 0.145(4) 0.110(3) 0.028(3) 0.050(3) 0.017(3)
O21 0.37(3) 0.35(3) 0.50(3) -0.23(2) 0.35(3) -0.30(2)
O22 0.114(13) 0.91(7) 0.50(4) 0.33(4) 0.089(17) 0.17(3)
O23 0.074(5) 0.373(19) 0.042(4) 0.034(7) -0.013(4) 0.024(8)
O24 0.095(5) 0.213(10) 0.052(4) 0.045(5) 0.038(4) 0.044(6)

loop_
_atom_type_symbol
_atom_type_description
_atom_type_scat_dispersion_real
_atom_type_scat_dispersion_imag
_atom_type_scat_source
C C 0.0033 0.0016 'International Tables Vol C Tables 4.2.6.8 and 6.1.1.4'
H H 0.0000 0.0000 'International Tables Vol C Tables 4.2.6.8 and 6.1.1.4'
N N 0.0061 0.0033 'International Tables Vol C Tables 4.2.6.8 and 6.1.1.4'
O O 0.0106 0.0060 'International Tables Vol C Tables 4.2.6.8 and 6.1.1.4'
F F 0.0171 0.0103 'International Tables Vol C Tables 4.2.6.8 and 6.1.1.4'
Na Na 0.0362 0.0249 'International Tables Vol C Tables 4.2.6.8 and 6.1.1.4'
P P 0.1023 0.0942 'International Tables Vol C Tables 4.2.6.8 and 6.1.1.4'
Cl Cl 0.1484 0.1585 'International Tables Vol C Tables 4.2.6.8 and 6.1.1.4'
Ru Ru -1.2594 0.8363 'International Tables Vol C Tables 4.2.6.8 and 6.1.1.4'

loop_
_geom_angle_atom_site_label_1
_geom_angle_atom_site_label_2
_geom_angle_atom_site_label_3
_geom_angle
_geom_angle_site_symmetry_1
_geom_angle_site_symmetry_3
_geom_angle_publ_flag
N11 Ru1 N21 78.7(2) . . ?
N11 Ru1 N51 88.38(19) . . ?
N21 Ru1 N51 94.8(2) . . ?
N11 Ru1 N41 95.86(19) . . ?
N21 Ru1 N41 89.6(2) . . ?
N51 Ru1 N41 174.4(2) . . ?
N11 Ru1 N31 172.29(19) . . ?
N21 Ru1 N31 96.1(2) . . ?
N51 Ru1 N31 97.8(2) . . ?
N41 Ru1 N31 78.3(2) . . ?
N11 Ru1 N61 95.46(19) . . ?
N21 Ru1 N61 172.5(2) . . ?
N51 Ru1 N61 80.2(2) . . ?
N41 Ru1 N61 95.7(2) . . ?
N31 Ru1 N61 90.15(19) . . ?
C71 O72 C73 116.9(4) . . ?
C74 O75 C76 115.9(6) . . ?
C77 O78 C79 108.7(7) . . ?
C82 O81 C80 114.6(6) . . ?
C85 O84 C83 112.2(6) . . ?
C88 O87 C86 113.8(4) . . ?
C16 N11 C12 118.0(5) . . ?
C16 N11 Ru1 126.0(4) . . ?
C12 N11 Ru1 115.9(4) . . ?
C26 N21 C22 117.6(5) . . ?
C26 N21 Ru1 125.8(4) . . ?
C22 N21 Ru1 116.6(4) . . ?
C32 N31 C36 118.7(5) . . ?
C32 N31 Ru1 116.2(4) . . ?
C36 N31 Ru1 125.1(4) . . ?
C46 N41 C42 118.9(6) . . ?
C46 N41 Ru1 125.6(4) . . ?
C42 N41 Ru1 115.5(4) . . ?
C56 N51 C52 117.3(5) . . ?
C56 N51 Ru1 129.4(4) . . ?
C52 N51 Ru1 113.2(4) . . ?
C66 N61 C62 118.7(5) . . ?
C66 N61 Ru1 128.7(5) . . ?
C62 N61 Ru1 112.5(4) . . ?
N11 C12 C13 121.4(5) . . ?
N11 C12 C22 114.6(5) . . ?
C13 C12 C22 124.1(5) . . ?
C14 C13 C12 119.7(6) . . ?
C13 C14 C15 119.6(6) . . ?
C14 C15 C16 119.1(6) . . ?
N11 C16 C15 122.1(6) . . ?
N21 C22 C23 122.2(6) . . ?
N21 C22 C12 113.8(5) . . ?
C23 C22 C12 123.9(5) . . ?
C22 C23 C24 119.6(6) . . ?
C25 C24 C23 119.7(6) . . ?
C24 C25 C26 118.2(6) . . ?
N21 C26 C25 122.6(6) . . ?
N31 C32 C33 121.0(6) . . ?
N31 C32 C42 114.8(5) . . ?
C33 C32 C42 124.2(6) . . ?
C34 C33 C32 119.3(7) . . ?
C33 C34 C35 120.6(6) . . ?
C36 C35 C34 118.7(7) . . ?
C35 C36 N31 121.8(7) . . ?
N41 C42 C43 120.7(6) . . ?
N41 C42 C32 115.2(5) . . ?
C43 C42 C32 124.1(5) . . ?
C44 C43 C42 120.3(6) . . ?
C43 C44 C45 119.6(6) . . ?
C44 C45 C46 117.6(6) . . ?
N41 C46 C45 122.9(6) . . ?
N51 C52 C53 123.2(6) . . ?
N51 C52 C62 117.2(5) . . ?
C53 C52 C62 119.6(5) . . ?
C52 C53 C54 117.0(6) . . ?
C52 C53 C71 119.8(6) . . ?
C54 C53 C71 123.2(6) . . ?
C55 C54 C53 119.8(6) . . ?
C54 C55 C56 119.4(6) . . ?
N51 C56 C55 123.1(6) . . ?
N61 C62 C63 122.8(5) . . ?
N61 C62 C52 116.9(5) . . ?
C63 C62 C52 120.3(5) . . ?
C62 C63 C64 117.3(6) . . ?
C62 C63 C88 119.2(6) . . ?
C64 C63 C88 123.5(6) . . ?
C65 C64 C63 118.8(6) . . ?
C64 C65 C66 121.5(6) . . ?
N61 C66 C65 120.9(6) . . ?
C88 C71 O72 123.0(5) . . ?
C88 C71 C53 121.0(5) . . ?
O72 C71 C53 115.9(5) . . ?
O72 C73 C74 109.3(5) . . ?
O75 C74 C73 109.2(5) . . ?
O75 C76 C77 115.0(7) . . ?
O78 C77 C76 110.7(7) . . ?
O78 C79 C80 105.6(6) . . ?
O81 C80 C79 114.3(6) . . ?
O81 C82 C83 110.1(7) . . ?
O84 C83 C82 112.0(9) . . ?
O84 C85 C86 110.2(6) . . ?
O87 C86 C85 108.7(6) . . ?
C71 C88 O87 122.4(6) . . ?
C71 C88 C63 120.1(5) . . ?
O87 C88 C63 117.4(6) . . ?
N101 C101 C100 179.2(11) . . ?
O11 Cl1 O13 97.5(12) . . ?
O11 Cl1 O12 110.7(8) . . ?
O13 Cl1 O12 111.7(9) . . ?
O11 Cl1 O14 113.4(6) . . ?
O13 Cl1 O14 109.1(6) . . ?
O12 Cl1 O14 113.3(6) . . ?
O23 Cl2 O24 108.9(6) . . ?
O23 Cl2 O21 103.9(10) . . ?
O24 Cl2 O21 124.0(10) . . ?
O23 Cl2 O22 126.9(16) . . ?
O24 Cl2 O22 100.2(9) . . ?
O21 Cl2 O22 94.6(9) . . ?

loop_
_geom_bond_atom_site_label_1
_geom_bond_atom_site_label_2
_geom_bond_distance
_geom_bond_site_symmetry_2
_geom_bond_publ_flag
Ru1 N11 2.043(5) . ?
Ru1 N21 2.050(5) . ?
Ru1 N51 2.059(5) . ?
Ru1 N41 2.064(6) . ?
Ru1 N31 2.065(5) . ?
Ru1 N61 2.073(5) . ?
O72 C71 1.370(7) . ?
O72 C73 1.441(7) . ?
O75 C74 1.399(8) . ?
O75 C76 1.432(9) . ?
O78 C77 1.400(10) . ?
O78 C79 1.414(10) . ?
O81 C82 1.398(9) . ?
O81 C80 1.425(9) . ?
O84 C85 1.423(9) . ?
O84 C83 1.429(9) . ?
O87 C88 1.379(7) . ?
O87 C86 1.446(7) . ?
N11 C16 1.355(7) . ?
N11 C12 1.368(7) . ?
N21 C26 1.350(8) . ?
N21 C22 1.357(8) . ?
N31 C32 1.336(8) . ?
N31 C36 1.375(8) . ?
N41 C46 1.343(8) . ?
N41 C42 1.349(8) . ?
N51 C56 1.328(8) . ?
N51 C52 1.366(8) . ?
N61 C66 1.338(8) . ?
N61 C62 1.375(8) . ?
C12 C13 1.380(8) . ?
C12 C22 1.480(9) . ?
C13 C14 1.373(9) . ?
C14 C15 1.374(9) . ?
C15 C16 1.383(7) . ?
C22 C23 1.374(8) . ?
C23 C24 1.381(9) . ?
C24 C25 1.368(9) . ?
C25 C26 1.403(8) . ?
C32 C33 1.401(8) . ?
C32 C42 1.470(9) . ?
C33 C34 1.347(11) . ?
C34 C35 1.378(13) . ?
C35 C36 1.362(9) . ?
C42 C43 1.377(9) . ?
C43 C44 1.370(10) . ?
C44 C45 1.382(9) . ?
C45 C46 1.387(9) . ?
C52 C53 1.404(9) . ?
C52 C62 1.416(8) . ?
C53 C54 1.411(9) . ?
C53 C71 1.416(9) . ?
C54 C55 1.356(10) . ?
C55 C56 1.402(9) . ?
C62 C63 1.402(8) . ?
C63 C64 1.414(9) . ?
C63 C88 1.437(9) . ?
C64 C65 1.369(9) . ?
C65 C66 1.396(9) . ?
C71 C88 1.365(10) . ?
C73 C74 1.520(10) . ?
C76 C77 1.478(11) . ?
C79 C80 1.503(11) . ?
C82 C83 1.470(13) . ?
C85 C86 1.486(10) . ?
N101 C101 1.104(11) . ?
C100 C101 1.464(13) . ?
Cl1 O11 1.255(9) . ?
Cl1 O13 1.341(10) . ?
Cl1 O12 1.355(8) . ?
Cl1 O14 1.403(6) . ?
Cl2 O23 1.264(7) . ?
Cl2 O24 1.299(6) . ?
Cl2 O21 1.305(10) . ?
Cl2 O22 1.365(12) . ?
